data_2205503
loop_
_publ_author_name
'Fang, Xiao-Niu'
'Zhong, Fan'
'Dai, Mei-Zhen'
'Hu, Rong-Hua'

_publ_section_title
;3-(2,4-Dichlorophenyl)-4-[(1<i>E</i>)-(2,4-dichlorophenyl)methyleneamino]-4,5-dihydro-1<i>H</i>-1,2,4-triazole-5-thione
 dimethylformamide solvate
;
_journal_issue 4
_journal_name_full 'Acta Crystallographica Section E'
_journal_page_first o863
_journal_page_last o865
_journal_paper_doi 10.1107/S1600536805006240
_journal_volume 61
_journal_year 2005
_chemical_formula_iupac 'C15 H8 Cl4 N4 S, C3 H7 N O'
_chemical_formula_moiety 'C15 H8 Cl4 N4 S, C3 H7 N O'
_chemical_formula_sum 'C18 H15 Cl4 N5 O S'
_chemical_formula_weight 491.21
_chemical_melting_point .491E-305
_chemical_name_systematic
;
3-(2,4-Dichlorophenyl)-4-[(1E)-(2,4-dichlorophenyl)methyleneamino]-
4,5-dihydro-1H-1,2,4-triazole-5-thione dimethylformamide solvate
;
_space_group_IT_number 29
_symmetry_cell_setting orthorhombic
_symmetry_space_group_name_Hall 'P 2c -2ac'
_symmetry_space_group_name_H-M 'P c a 21'
_atom_sites_solution_hydrogens geom
_atom_sites_solution_primary direct
_atom_sites_solution_secondary difmap
_audit_creation_method SHELXL-97
_cell_angle_alpha 90.00
_cell_angle_beta 90.00
_cell_angle_gamma 90.00
_cell_formula_units_Z 4
_cell_length_a 11.3496(19)
_cell_length_b 18.016(3)
_cell_length_c 10.9165(18)
_cell_measurement_reflns_used 2025
_cell_measurement_temperature 273(2)
_cell_measurement_theta_max 20.2742
_cell_measurement_theta_min 4.2444
_cell_volume 2232.1(6)
_computing_cell_refinement APEX2
_computing_data_collection 'APEX2 (Bruker, 2004)'
_computing_data_reduction APEX2
_computing_molecular_graphics APEX2
_computing_publication_material APEX2
_computing_structure_refinement APEX2
_computing_structure_solution APEX2
_diffrn_ambient_temperature 273(2)
_diffrn_detector_area_resol_mean 8.26
_diffrn_measured_fraction_theta_full 0.993
_diffrn_measured_fraction_theta_max 0.993
_diffrn_measurement_device_type 'Bruker APEXII CCD area-detector'
_diffrn_measurement_method '\f and \w'
_diffrn_radiation_monochromator graphite
_diffrn_radiation_source 'fine-focus sealed tube'
_diffrn_radiation_type MoK\a
_diffrn_radiation_wavelength 0.71073
_diffrn_reflns_av_R_equivalents 0.0438
_diffrn_reflns_av_sigmaI/netI 0.0765
_diffrn_reflns_limit_h_max 13
_diffrn_reflns_limit_h_min -10
_diffrn_reflns_limit_k_max 21
_diffrn_reflns_limit_k_min -21
_diffrn_reflns_limit_l_max 12
_diffrn_reflns_limit_l_min -10
_diffrn_reflns_number 9843
_diffrn_reflns_theta_full 25.00
_diffrn_reflns_theta_max 25.00
_diffrn_reflns_theta_min 4.27
_diffrn_standards_number 'no decay'
_exptl_absorpt_coefficient_mu 0.643
_exptl_absorpt_correction_type none
_exptl_crystal_colour 'pale yellow'
_exptl_crystal_density_diffrn 1.462
_exptl_crystal_density_method 'not measured'
_exptl_crystal_description block
_exptl_crystal_F_000 1000
_exptl_crystal_size_max 0.272
_exptl_crystal_size_mid 0.164
_exptl_crystal_size_min 0.090
_refine_diff_density_max 0.219
_refine_diff_density_min -0.150
_refine_ls_abs_structure_details 'Flack (1983)'
_refine_ls_abs_structure_Flack -0.02(4)
_refine_ls_extinction_method none
_refine_ls_goodness_of_fit_ref 0.821
_refine_ls_hydrogen_treatment constr
_refine_ls_matrix_type full
_refine_ls_number_parameters 264
_refine_ls_number_reflns 3377
_refine_ls_number_restraints 1
_refine_ls_restrained_S_all 0.821
_refine_ls_R_factor_all 0.0581
_refine_ls_R_factor_gt 0.0311
_refine_ls_shift/su_max 0.000
_refine_ls_shift/su_mean 0.000
_refine_ls_structure_factor_coef Fsqd
_refine_ls_weighting_details 'calc w = 1/[\s^2^(Fo^2^)+(0.0165P)^2^] where P = (Fo^2^+2Fc^2^)/3'
_refine_ls_weighting_scheme calc
_refine_ls_wR_factor_gt 0.0371
_refine_ls_wR_factor_ref 0.0388
_reflns_number_gt 1956
_reflns_number_total 3377
_reflns_threshold_expression I>2\s(I)
_cod_data_source_file hg6143.cif
_cod_data_source_block I
_cod_original_cell_volume 2232.2(6)
_cod_original_sg_symbol_Hall 'p 2c -2ac'
_cod_database_code 2205503
_cod_database_fobs_code 2205503

loop_
_symmetry_equiv_pos_as_xyz
'x, y, z'
'-x, -y, z+1/2'
'x+1/2, -y, z'
'-x+1/2, y, z+1/2'

loop_
_atom_site_label
_atom_site_fract_x
_atom_site_fract_y
_atom_site_fract_z
_atom_site_U_iso_or_equiv
_atom_site_adp_type
_atom_site_calc_flag
_atom_site_refinement_flags
_atom_site_occupancy
_atom_site_type_symbol
S1 0.00511(8) 0.13674(5) 0.09675(7) 0.0666(2) Uani d . 1 S
Cl1 -0.27397(9) 0.36750(5) 0.74596(7) 0.0881(3) Uani d . 1 Cl
Cl2 -0.20235(9) 0.14720(5) 0.42729(8) 0.0995(3) Uani d . 1 Cl
Cl3 0.22577(10) 0.41118(5) 0.15381(8) 0.0980(3) Uani d . 1 Cl
Cl4 0.56605(9) 0.46671(5) 0.48244(9) 0.0998(3) Uani d . 1 Cl
N1 0.1006(3) 0.26706(14) 0.3018(2) 0.0551(7) Uani d . 1 N
N2 0.1659(3) 0.23067(13) 0.2115(2) 0.0489(7) Uani d . 1 N
N3 0.2378(3) 0.16563(13) 0.0686(2) 0.0646(8) Uani d . 1 N
H3 0.2453 0.1341 0.0099 0.077 Uiso calc R 1 H
N4 0.3297(2) 0.20839(15) 0.1100(2) 0.0604(7) Uani d . 1 N
C1 -0.1561(3) 0.23127(15) 0.4887(3) 0.0517(8) Uani d . 1 C
C2 -0.2236(3) 0.26120(18) 0.5818(3) 0.0580(9) Uani d . 1 C
H2 -0.2892 0.2361 0.6118 0.070 Uiso calc R 1 H
C3 -0.1913(3) 0.32934(19) 0.6294(2) 0.0563(9) Uani d . 1 C
C4 -0.0967(3) 0.36713(18) 0.5825(3) 0.0584(8) Uani d . 1 C
H4 -0.0774 0.4138 0.6128 0.070 Uiso calc R 1 H
C5 -0.0304(3) 0.33594(17) 0.4905(3) 0.0555(8) Uani d . 1 C
H5 0.0343 0.3617 0.4600 0.067 Uiso calc R 1 H
C6 -0.0582(3) 0.26644(17) 0.4420(2) 0.0455(8) Uani d . 1 C
C7 0.0142(3) 0.23342(18) 0.3463(2) 0.0544(9) Uani d . 1 C
H7 -0.0042 0.1862 0.3176 0.065 Uiso calc R 1 H
C8 0.4330(3) 0.27936(18) 0.3519(3) 0.0625(9) Uani d . 1 C
H8 0.4464 0.2288 0.3621 0.075 Uiso calc R 1 H
C9 0.4981(3) 0.3292(2) 0.4178(3) 0.0671(9) Uani d . 1 C
H9 0.5551 0.3125 0.4725 0.080 Uiso calc R 1 H
C10 0.4790(3) 0.4044(2) 0.4029(3) 0.0637(9) Uani d . 1 C
C11 0.3949(3) 0.4297(2) 0.3243(3) 0.0684(10) Uani d . 1 C
H11 0.3821 0.4804 0.3152 0.082 Uiso calc R 1 H
C12 0.3284(3) 0.37882(18) 0.2577(3) 0.0570(8) Uani d . 1 C
C13 0.3470(3) 0.30292(17) 0.2700(3) 0.0478(8) Uani d . 1 C
C14 0.2825(3) 0.24782(17) 0.1956(3) 0.0513(9) Uani d . 1 C
C15 0.1341(3) 0.17703(16) 0.1276(3) 0.0514(8) Uani d . 1 C
C16 0.6339(6) -0.0243(3) 0.3608(4) 0.128(2) Uani d . 1 C
H16 0.5713 -0.0235 0.4157 0.154 Uiso calc R 1 H
C17 0.5406(4) 0.0734(2) 0.2456(4) 0.1180(15) Uani d . 1 C
H17A 0.4770 0.0675 0.3027 0.177 Uiso calc R 1 H
H17B 0.5123 0.0646 0.1639 0.177 Uiso calc R 1 H
H17C 0.5712 0.1230 0.2512 0.177 Uiso calc R 1 H
C18 0.7274(4) 0.0194(2) 0.1837(4) 0.1153(14) Uani d . 1 C
H18A 0.7895 -0.0125 0.2120 0.173 Uiso calc R 1 H
H18B 0.7576 0.0687 0.1722 0.173 Uiso calc R 1 H
H18C 0.6975 0.0010 0.1072 0.173 Uiso calc R 1 H
N5 0.6328(3) 0.02090(18) 0.2740(3) 0.0728(8) Uani d . 1 N
O2 0.7162(3) -0.07169(16) 0.3788(3) 0.1423(15) Uani d . 1 O

loop_
_atom_site_aniso_label
_atom_site_aniso_U_11
_atom_site_aniso_U_22
_atom_site_aniso_U_33
_atom_site_aniso_U_12
_atom_site_aniso_U_13
_atom_site_aniso_U_23
S1 0.0620(6) 0.0695(6) 0.0683(5) -0.0083(6) -0.0023(5) -0.0048(5)
Cl1 0.0889(8) 0.0945(6) 0.0807(6) 0.0131(6) 0.0349(6) -0.0027(6)
Cl2 0.1101(8) 0.0854(6) 0.1030(7) -0.0443(6) 0.0330(6) -0.0216(6)
Cl3 0.1051(9) 0.0747(6) 0.1143(7) -0.0006(7) -0.0458(7) 0.0275(6)
Cl4 0.0958(8) 0.0850(7) 0.1187(7) -0.0008(6) -0.0282(7) -0.0327(6)
N1 0.0433(18) 0.0665(19) 0.0555(18) 0.0002(17) 0.0063(14) -0.0065(15)
N2 0.048(2) 0.0521(17) 0.0468(16) -0.0032(15) 0.0050(14) 0.0003(14)
N3 0.071(2) 0.0633(18) 0.0592(16) -0.0022(18) 0.0149(16) -0.0107(14)
N4 0.060(2) 0.0586(17) 0.0624(17) -0.0092(17) 0.0097(17) -0.0015(15)
C1 0.047(2) 0.0575(19) 0.0504(19) -0.0061(19) -0.0018(18) 0.0051(17)
C2 0.047(2) 0.074(2) 0.0536(18) -0.003(2) 0.0086(18) 0.0124(18)
C3 0.051(3) 0.065(2) 0.053(2) 0.007(2) 0.0091(18) 0.0067(18)
C4 0.060(2) 0.057(2) 0.0583(19) 0.001(2) 0.0044(18) -0.0018(19)
C5 0.041(2) 0.066(2) 0.0584(19) -0.0057(19) 0.0075(17) 0.0051(18)
C6 0.044(2) 0.046(2) 0.0460(18) 0.0017(18) -0.0011(17) 0.0057(16)
C7 0.062(3) 0.049(2) 0.052(2) -0.002(2) 0.002(2) 0.0012(17)
C8 0.060(3) 0.051(2) 0.076(2) 0.005(2) 0.002(2) 0.0072(19)
C9 0.059(3) 0.068(3) 0.074(2) 0.007(2) -0.017(2) -0.001(2)
C10 0.059(3) 0.065(3) 0.066(2) -0.001(2) 0.004(2) -0.013(2)
C11 0.068(3) 0.052(2) 0.085(2) 0.009(2) -0.011(2) 0.0038(19)
C12 0.049(2) 0.057(2) 0.065(2) 0.0035(19) -0.0038(19) 0.0066(18)
C13 0.041(2) 0.053(2) 0.0493(18) 0.0013(19) 0.0072(17) 0.0022(17)
C14 0.050(3) 0.051(2) 0.053(2) 0.003(2) 0.0069(19) 0.0039(17)
C15 0.056(2) 0.049(2) 0.0488(19) 0.0019(19) 0.0085(18) 0.0025(16)
C16 0.226(8) 0.079(4) 0.078(3) -0.053(4) -0.054(4) 0.018(3)
C17 0.107(4) 0.128(3) 0.119(3) 0.023(3) -0.003(3) 0.002(3)
C18 0.112(4) 0.106(3) 0.127(3) -0.003(3) 0.015(3) -0.003(3)
N5 0.076(3) 0.073(2) 0.069(2) -0.005(2) -0.007(2) -0.0114(19)
O2 0.219(4) 0.092(2) 0.116(2) -0.010(3) -0.074(2) 0.0385(19)

loop_
_atom_type_symbol
_atom_type_description
_atom_type_scat_dispersion_real
_atom_type_scat_dispersion_imag
_atom_type_scat_source
C C 0.0033 0.0016 'International Tables Vol C Tables 4.2.6.8 and 6.1.1.4'
H H 0.0000 0.0000 'International Tables Vol C Tables 4.2.6.8 and 6.1.1.4'
N N 0.0061 0.0033 'International Tables Vol C Tables 4.2.6.8 and 6.1.1.4'
O O 0.0106 0.0060 'International Tables Vol C Tables 4.2.6.8 and 6.1.1.4'
S S 0.1246 0.1234 'International Tables Vol C Tables 4.2.6.8 and 6.1.1.4'
Cl Cl 0.1484 0.1585 'International Tables Vol C Tables 4.2.6.8 and 6.1.1.4'

loop_
_geom_angle_atom_site_label_1
_geom_angle_atom_site_label_2
_geom_angle_atom_site_label_3
_geom_angle
_geom_angle_publ_flag
C7 N1 N2 117.5(3) yes
C14 N2 C15 109.1(3) yes
C14 N2 N1 119.8(3) yes
C15 N2 N1 131.2(3) yes
C15 N3 N4 114.7(2) yes
C15 N3 H3 122.6 ?
N4 N3 H3 122.6 ?
C14 N4 N3 103.4(3) yes
C6 C1 C2 122.7(3) ?
C6 C1 Cl2 120.1(2) ?
C2 C1 Cl2 117.2(3) ?
C3 C2 C1 118.4(3) ?
C3 C2 H2 120.8 ?
C1 C2 H2 120.8 ?
C4 C3 C2 120.6(3) ?
C4 C3 Cl1 120.3(3) ?
C2 C3 Cl1 119.1(3) ?
C3 C4 C5 119.9(3) ?
C3 C4 H4 120.0 ?
C5 C4 H4 120.0 ?
C4 C5 C6 121.3(3) ?
C4 C5 H5 119.3 ?
C6 C5 H5 119.3 ?
C1 C6 C5 117.0(3) ?
C1 C6 C7 122.2(3) ?
C5 C6 C7 120.7(3) ?
N1 C7 C6 121.5(3) yes
N1 C7 H7 119.2 ?
C6 C7 H7 119.2 ?
C9 C8 C13 121.2(3) ?
C9 C8 H8 119.4 ?
C13 C8 H8 119.4 ?
C8 C9 C10 119.8(3) ?
C8 C9 H9 120.1 ?
C10 C9 H9 120.1 ?
C11 C10 C9 120.8(3) ?
C11 C10 Cl4 120.0(3) ?
C9 C10 Cl4 119.2(3) ?
C10 C11 C12 119.2(3) ?
C10 C11 H11 120.4 ?
C12 C11 H11 120.4 ?
C13 C12 C11 121.0(3) ?
C13 C12 Cl3 119.8(3) ?
C11 C12 Cl3 119.1(3) ?
C12 C13 C8 118.0(3) ?
C12 C13 C14 122.2(3) ?
C8 C13 C14 119.8(3) ?
N4 C14 N2 111.7(3) yes
N4 C14 C13 124.2(3) ?
N2 C14 C13 124.1(3) ?
N3 C15 N2 101.2(3) yes
N3 C15 S1 126.8(3) yes
N2 C15 S1 132.0(3) yes
N5 C16 O2 123.9(6) yes
N5 C16 H16 118.0 ?
O2 C16 H16 118.0 ?
N5 C17 H17A 109.5 ?
N5 C17 H17B 109.5 ?
H17A C17 H17B 109.5 ?
N5 C17 H17C 109.5 ?
H17A C17 H17C 109.5 ?
H17B C17 H17C 109.5 ?
N5 C18 H18A 109.5 ?
N5 C18 H18B 109.5 ?
H18A C18 H18B 109.5 ?
N5 C18 H18C 109.5 ?
H18A C18 H18C 109.5 ?
H18B C18 H18C 109.5 ?
C16 N5 C17 126.6(5) ?
C16 N5 C18 119.5(4) ?
C17 N5 C18 113.6(3) ?

loop_
_geom_bond_atom_site_label_1
_geom_bond_atom_site_label_2
_geom_bond_distance
_geom_bond_publ_flag
S1 C15 1.668(3) yes
Cl1 C3 1.724(3) ?
Cl2 C1 1.738(3) ?
Cl3 C12 1.727(3) ?
Cl4 C10 1.729(3) ?
N1 C7 1.251(3) ?
N1 N2 1.397(3) yes
N2 C14 1.369(4) yes
N2 C15 1.380(3) yes
N3 C15 1.357(3) yes
N3 N4 1.374(3) yes
N3 H3 0.8600 ?
N4 C14 1.291(3) yes
C1 C6 1.378(3) ?
C1 C2 1.383(4) ?
C2 C3 1.382(4) ?
C2 H2 0.9300 ?
C3 C4 1.370(4) ?
C4 C5 1.375(4) ?
C4 H4 0.9300 ?
C5 C6 1.396(3) ?
C5 H5 0.9300 ?
C6 C7 1.456(4) ?
C7 H7 0.9300 ?
C8 C9 1.367(4) ?
C8 C13 1.390(4) ?
C8 H8 0.9300 ?
C9 C10 1.382(4) ?
C9 H9 0.9300 ?
C10 C11 1.362(4) ?
C11 C12 1.392(4) ?
C11 H11 0.9300 ?
C12 C13 1.390(4) ?
C13 C14 1.476(4) ?
C16 N5 1.250(4) yes
C16 O2 1.280(6) yes
C16 H16 0.9300 ?
C17 N5 1.445(4) yes
C17 H17A 0.9600 ?
C17 H17B 0.9600 ?
C17 H17C 0.9600 ?
C18 N5 1.458(4) ?
C18 H18A 0.9600 ?
C18 H18B 0.9600 ?
C18 H18C 0.9600 ?

loop_
_geom_hbond_atom_site_label_D
_geom_hbond_atom_site_label_H
_geom_hbond_atom_site_label_A
_geom_hbond_site_symmetry_A
_geom_hbond_distance_DH
_geom_hbond_distance_HA
_geom_hbond_distance_DA
_geom_hbond_angle_DHA
_geom_hbond_publ_flag
N3 H3 O2 2_654 0.86 1.87 2.726(2) 172 yes

loop_
_cod_related_entry_id
_cod_related_entry_database
_cod_related_entry_code
1 ChemSpider 21173491
